data_4313006
loop_
_publ_author_name
'Tapas Kumar Maji'
'Saugata Sain'
'Golam Mostafa'
'Tian-Huey Lu'
'Joan Ribas'
'Montserrat Monfort'
'Nirmalendu Ray Chaudhuri'

_publ_section_title
;
 Magneto-Structural Correlations in 2D and 3D Extended Structures of
 Manganese(II)-Malonate Systems
;
_journal_name_full 'Inorganic Chemistry'
_journal_page_first 709
_journal_page_last 716
_journal_paper_doi 10.1021/ic020238j
_journal_volume 42
_journal_year 2003
_chemical_formula_moiety '(Mn 2+)2,(C3 H2 O4 2-)2,(C10 H8 N2),2(H2 O)'
_chemical_formula_sum 'C16 H16 Mn2 N2 O10'
_chemical_formula_weight 506.18
_space_group_IT_number 14
_symmetry_cell_setting monoclinic
_symmetry_space_group_name_Hall '-P 2yn'
_symmetry_space_group_name_H-M 'P 1 21/n 1'
_atom_sites_solution_hydrogens geom
_atom_sites_solution_primary direct
_atom_sites_solution_secondary difmap
_audit_creation_method SHELXL-97
_cell_angle_alpha 90.0
_cell_angle_beta 91.743(12)
_cell_angle_gamma 90.0
_cell_formula_units_Z 2
_cell_length_a 7.2974(10)
_cell_length_b 18.7715(10)
_cell_length_c 7.514(3)
_cell_measurement_reflns_used 25
_cell_measurement_temperature 297(2)
_cell_measurement_theta_max 36.44
_cell_measurement_theta_min 21.34
_cell_volume 1028.8(4)
_computing_cell_refinement 'Enraf-Nonius CAD4 software (1989)'
_computing_data_collection 'Enraf-Nonius CAD4 software (1989)'
_computing_data_reduction 'Enraf-Nonius CAD4 software (1989)'
_computing_molecular_graphics 'Ortep-3 for windows (Farrugia, 1997)'
_computing_publication_material 'PLATON (Spek, 1990)'
_computing_structure_refinement 'SHELXL-97 (Sheldrick, 1997)'
_computing_structure_solution 'SHELXS-97 (Sheldrick, 1997)'
_diffrn_ambient_temperature 297(2)
_diffrn_measured_fraction_theta_full 0.920
_diffrn_measured_fraction_theta_max 0.920
_diffrn_measurement_device_type 'CAD4 Enraf-Nonius diffractometer'
_diffrn_measurement_method \w-2\q
_diffrn_radiation_monochromator graphite
_diffrn_radiation_source 'fine-focus sealed tube'
_diffrn_radiation_type 'Mo K\a'
_diffrn_radiation_wavelength 0.71073
_diffrn_reflns_av_R_equivalents 0.0167
_diffrn_reflns_av_sigmaI/netI 0.0273
_diffrn_reflns_limit_h_max 9
_diffrn_reflns_limit_h_min -9
_diffrn_reflns_limit_k_max 23
_diffrn_reflns_limit_k_min -23
_diffrn_reflns_limit_l_max 2
_diffrn_reflns_limit_l_min -9
_diffrn_reflns_number 4589
_diffrn_reflns_theta_full 26.99
_diffrn_reflns_theta_max 26.99
_diffrn_reflns_theta_min 2.91
_diffrn_standards_interval_count 100
_diffrn_standards_number 3
_exptl_absorpt_coefficient_mu 1.283
_exptl_absorpt_correction_T_max .806
_exptl_absorpt_correction_T_min .623
_exptl_absorpt_correction_type psi-scan
_exptl_absorpt_process_details '(North, Phillips & Mathews, 1968)'
_exptl_crystal_density_diffrn 1.634
_exptl_crystal_density_method 'not measured'
_exptl_crystal_description Parallelopiped
_exptl_crystal_F_000 512
_exptl_crystal_size_max .27
_exptl_crystal_size_mid .19
_exptl_crystal_size_min .17
_refine_diff_density_max 1.324
_refine_diff_density_min -0.487
_refine_diff_density_rms 0.116
_refine_ls_extinction_method none
_refine_ls_goodness_of_fit_ref 1.121
_refine_ls_hydrogen_treatment mixed
_refine_ls_matrix_type full
_refine_ls_number_parameters 144
_refine_ls_number_reflns 2083
_refine_ls_number_restraints 0
_refine_ls_restrained_S_all 1.121
_refine_ls_R_factor_all 0.0520
_refine_ls_R_factor_gt 0.0428
_refine_ls_shift/su_max 0.000
_refine_ls_shift/su_mean 0.000
_refine_ls_structure_factor_coef Fsqd
_refine_ls_weighting_details 'calc w=1/[\s^2^(Fo^2^)+(0.0903P)^2^+0.8084P] where P=(Fo^2^+2Fc^2^)/3'
_refine_ls_weighting_scheme calc
_refine_ls_wR_factor_gt 0.1393
_refine_ls_wR_factor_ref 0.1431
_reflns_number_gt 1729
_reflns_number_total 2083
_reflns_threshold_expression >2sigma(I)
_cod_data_source_file ic020238j.cif
_cod_data_source_block complex2
_cod_depositor_comments
;
The following automatic conversions were performed:

'_symmetry_cell_setting' value 'Monoclinic' changed to 'monoclinic'
according to the built-in table from CIF Core dictionary named
'cif_core.dic' version 2.4.1 from 2010-06-29.

Automatic conversion script
Id: cif_fix_values 1646 2011-03-28 12:23:43Z adriana 

The following automatic conversions were performed:

data name '_atom_site_occupanc1' was replaced with
'_atom_site_occupancy' as specified in the replacement file
'data/replacement-values/replacement_tags.lst'.

data name '_atom_site_symetry_multiplicity' was replaced with
'_atom_site_symmetry_multiplicity' as specified in the replacement
file 'data/replacement-values/replacement_tags.lst'.

Automatic conversion script
Id: cif_correct_tags 9268 2022-04-12 08:56:07Z antanas 
;
_cod_original_sg_symbol_H-M 'P 21/n'
_cod_database_code 4313006

loop_
_symmetry_equiv_pos_as_xyz
'x, y, z'
'-x+1/2, y+1/2, -z+1/2'
'-x, -y, -z'
'x-1/2, -y-1/2, z-1/2'

loop_
_atom_site_label
_atom_site_type_symbol
_atom_site_fract_x
_atom_site_fract_y
_atom_site_fract_z
_atom_site_U_iso_or_equiv
_atom_site_adp_type
_atom_site_occupancy
_atom_site_symmetry_multiplicity
_atom_site_calc_flag
_atom_site_refinement_flags
_atom_site_disorder_assembly
_atom_site_disorder_group
Mn Mn 0.58767(6) 0.29346(3) 0.88688(6) 0.0260(2) Uani 1 1 d . . .
O1 O 0.4286(3) 0.23594(14) 0.6939(3) 0.0356(6) Uani 1 1 d . . .
O2 O 0.7242(3) 0.34321(13) 1.1061(3) 0.0364(6) Uani 1 1 d . . .
O3 O 0.4246(4) 0.23133(15) 1.0766(3) 0.0367(6) Uani 1 1 d . . .
O4 O 0.7137(3) 0.34835(13) 0.6604(3) 0.0337(5) Uani 1 1 d . . .
O5w O 0.8038(4) 0.20905(14) 0.8853(4) 0.0354(6) Uani 1 1 d . . .
N1 N 0.3705(4) 0.37991(16) 0.9225(4) 0.0352(7) Uani 1 1 d . . .
C3 C 0.0782(4) 0.47524(17) 0.9836(5) 0.0347(8) Uani 1 1 d . . .
C1 C 0.3682(7) 0.4258(3) 1.0561(6) 0.0647(15) Uani 1 1 d . . .
H1 H 0.4699 0.4263 1.1337 0.078 Uiso 1 1 calc R . .
C2 C 0.2272(7) 0.4735(3) 1.0912(7) 0.0705(17) Uani 1 1 d . . .
H2 H 0.2369 0.5039 1.1889 0.085 Uiso 1 1 calc R . .
C5 C 0.2249(8) 0.3808(4) 0.8262(9) 0.104(3) Uani 1 1 d . . .
H5 H 0.2156 0.3487 0.7320 0.125 Uiso 1 1 calc R . .
C4 C 0.0780(7) 0.4266(3) 0.8518(9) 0.101(3) Uani 1 1 d . . .
H4 H -0.0240 0.4235 0.7750 0.122 Uiso 1 1 calc R . .
C6 C 0.3377(4) 0.17916(18) 0.7140(4) 0.0265(7) Uani 1 1 d . . .
C7 C 0.3669(5) 0.13420(18) 0.8795(4) 0.0320(7) Uani 1 1 d . . .
H7A H 0.4919 0.1166 0.8838 0.038 Uiso 1 1 calc R . .
H7B H 0.2856 0.0933 0.8725 0.038 Uiso 1 1 calc R . .
C8 C 0.3314(4) 0.17553(18) 1.0513(4) 0.0274(7) Uani 1 1 d . . .
H1w H 0.875(8) 0.221(3) 0.982(8) 0.068(16) Uiso 1 1 d . . .
H2w H 0.851(9) 0.222(3) 0.773(10) 0.09(2) Uiso 1 1 d . . .

loop_
_atom_site_aniso_label
_atom_site_aniso_U_11
_atom_site_aniso_U_22
_atom_site_aniso_U_33
_atom_site_aniso_U_23
_atom_site_aniso_U_13
_atom_site_aniso_U_12
Mn 0.0236(3) 0.0344(3) 0.0199(3) -0.00085(19) -0.00119(19) 0.00199(19)
O1 0.0406(14) 0.0426(14) 0.0229(11) 0.0011(10) -0.0089(10) -0.0084(11)
O2 0.0364(13) 0.0416(13) 0.0305(12) -0.0037(11) -0.0121(10) 0.0068(11)
O3 0.0430(14) 0.0464(14) 0.0209(11) -0.0044(10) 0.0048(10) -0.0111(12)
O4 0.0335(12) 0.0402(13) 0.0277(12) -0.0005(10) 0.0047(10) 0.0019(10)
O5w 0.0363(13) 0.0448(14) 0.0249(12) 0.0003(11) -0.0001(11) 0.0050(11)
N1 0.0253(14) 0.0385(16) 0.0417(16) -0.0039(13) -0.0013(12) 0.0059(12)
C1 0.053(3) 0.083(3) 0.056(3) -0.026(3) -0.026(2) 0.038(2)
C2 0.067(3) 0.087(4) 0.056(3) -0.032(3) -0.027(2) 0.046(3)
C3 0.0225(15) 0.0297(17) 0.052(2) 0.0000(15) -0.0012(14) 0.0005(13)
C4 0.054(3) 0.111(5) 0.136(5) -0.090(4) -0.061(4) 0.049(3)
C5 0.070(4) 0.116(5) 0.122(5) -0.095(4) -0.059(4) 0.059(3)
C6 0.0261(15) 0.0351(16) 0.0184(14) -0.0015(12) 0.0013(12) 0.0042(13)
C7 0.0412(18) 0.0331(17) 0.0214(15) 0.0005(13) -0.0034(13) 0.0052(14)
C8 0.0266(15) 0.0356(17) 0.0198(14) 0.0035(13) -0.0026(12) 0.0049(13)

loop_
_atom_type_symbol
_atom_type_description
_atom_type_scat_dispersion_real
_atom_type_scat_dispersion_imag
_atom_type_scat_source
C C 0.0033 0.0016 'International Tables Vol C Tables 4.2.6.8 and 6.1.1.4'
H H 0.0000 0.0000 'International Tables Vol C Tables 4.2.6.8 and 6.1.1.4'
N N 0.0061 0.0033 'International Tables Vol C Tables 4.2.6.8 and 6.1.1.4'
Mn Mn 0.3368 0.7283 'International Tables Vol C Tables 4.2.6.8 and 6.1.1.4'
O O 0.0106 0.0060 'International Tables Vol C Tables 4.2.6.8 and 6.1.1.4'

loop_
_geom_angle_atom_site_label_1
_geom_angle_atom_site_label_2
_geom_angle_atom_site_label_3
_geom_angle
_geom_angle_site_symmetry_1
_geom_angle_site_symmetry_3
_geom_angle_publ_flag
O2 Mn O1 171.92(10) . . ?
O2 Mn O4 101.32(10) . . ?
O1 Mn O4 86.74(10) . . ?
O2 Mn O3 88.89(10) . . ?
O1 Mn O3 83.04(10) . . ?
O4 Mn O3 169.54(9) . . ?
O2 Mn O5w 90.06(10) . . ?
O1 Mn O5w 90.43(10) . . ?
O4 Mn O5w 90.94(10) . . ?
O3 Mn O5w 91.31(10) . . ?
O2 Mn N1 84.70(10) . . ?
O1 Mn N1 94.24(11) . . ?
O4 Mn N1 93.73(10) . . ?
O3 Mn N1 84.89(11) . . ?
O5w Mn N1 173.58(11) . . ?
C6 O1 Mn 128.6(2) . . ?
C6 O2 Mn 131.4(2) 4_666 . ?
C8 O3 Mn 129.7(2) . . ?
C8 O4 Mn 129.0(2) 4_665 . ?
Mn O5w H1w 102(3) . . ?
Mn O5w H2w 96(4) . . ?
H1w O5w H2w 116(5) . . ?
C5 N1 C1 113.2(4) . . ?
C5 N1 Mn 121.0(3) . . ?
C1 N1 Mn 125.1(3) . . ?
C2 C3 C4 114.3(4) . . ?
C2 C3 C3 121.7(4) . 3_567 ?
C4 C3 C3 123.9(4) . 3_567 ?
N1 C1 C2 126.0(4) . . ?
N1 C1 H1 117.0 . . ?
C2 C1 H1 117.0 . . ?
C3 C2 C1 119.5(4) . . ?
C3 C2 H2 120.2 . . ?
C1 C2 H2 120.2 . . ?
N1 C5 C4 124.4(4) . . ?
N1 C5 H5 117.8 . . ?
C4 C5 H5 117.8 . . ?
C3 C4 C5 122.4(4) . . ?
C3 C4 H4 118.8 . . ?
C5 C4 H4 118.8 . . ?
O2 C6 O1 124.0(3) 4_565 . ?
O2 C6 C7 115.6(3) 4_565 . ?
O1 C6 C7 120.4(3) . . ?
C6 C7 C8 112.7(3) . . ?
C6 C7 H7A 109.0 . . ?
C8 C7 H7A 109.0 . . ?
C6 C7 H7B 109.0 . . ?
C8 C7 H7B 109.0 . . ?
H7A C7 H7B 107.8 . . ?
O3 C8 O4 124.2(3) . 4_566 ?
O3 C8 C7 116.2(3) . . ?
O4 C8 C7 119.6(3) 4_566 . ?

loop_
_geom_bond_atom_site_label_1
_geom_bond_atom_site_label_2
_geom_bond_distance
_geom_bond_site_symmetry_2
_geom_bond_publ_flag
Mn O2 2.115(2) . ?
Mn O1 2.124(2) . ?
Mn O4 2.214(2) . ?
Mn O3 2.216(3) . ?
Mn O5w 2.236(3) . ?
Mn N1 2.290(3) . ?
O1 C6 1.266(4) . ?
O2 C6 1.217(4) 4_666 ?
O3 C8 1.260(4) . ?
O4 C8 1.285(4) 4_665 ?
O5w H1w 0.91(6) . ?
O5w H2w 0.95(7) . ?
N1 C5 1.267(5) . ?
N1 C1 1.322(5) . ?
C3 C2 1.335(5) . ?
C3 C4 1.346(6) . ?
C3 C3 1.499(7) 3_567 ?
C1 C2 1.396(6) . ?
C1 H1 0.9300 . ?
C2 H2 0.9300 . ?
C5 C4 1.392(6) . ?
C5 H5 0.9300 . ?
C4 H4 0.9300 . ?
C6 O2 1.216(4) 4_565 ?
C6 C7 1.513(4) . ?
C7 C8 1.535(4) . ?
C7 H7A 0.9700 . ?
C7 H7B 0.9700 . ?
C8 O4 1.285(4) 4_566 ?
